data_8101442
loop_
_publ_author_name
'Ahmed, Ibrahim Abdelhalim'
'Blachnik, Roger'
'Reuter, Hans'
'Stumpf, Klaus'

_publ_section_title
;
Crystal structure of pentachloro(3,3'-thiodipropionitrile)tantalum(V), 
TaCl~5~[NC(CH~2~)~2~S(CH~2~)~2~CN] and of pentachloro(3,3'-thiodipropionitrile)
niobium(V), NbCl~5~[NC(CH~2~)~2~S(CH~2~)~2~CN]
;
_journal_issue 1
_journal_name_full 'Zeitschrift f\"ur Kristallographie - New Crystal Structures'
_journal_page_first 117
_journal_page_last 118
_journal_volume 214
_journal_year 1999
_chemical_formula_structural NbCl5(NC-(CH2)2-S-(CH2)2-CN
_chemical_formula_sum 'C6 H8 Cl5 N2 Nb S'
_chemical_formula_weight 410.36
_space_group_IT_number 14
_symmetry_cell_setting monoclinic
_symmetry_space_group_name_Hall '-P 2yn'
_symmetry_space_group_name_H-M 'P 1 21/n 1'
_cell_angle_alpha 90.00
_cell_angle_beta 100.186(10)
_cell_angle_gamma 90.00
_cell_formula_units_Z 4
_cell_length_a 8.0691(10)
_cell_length_b 9.4689(9)
_cell_length_c 18.440(2)
_cell_measurement_temperature 293(2)
_cell_volume 1386.7(3)
_diffrn_ambient_temperature 293(2)
_exptl_crystal_density_diffrn 1.966
_refine_ls_R_factor_obs 0.0202
_refine_ls_wR_factor_obs 0.0567
_cod_original_sg_symbol_H-M 'P 21/n'
_cod_database_code 8101442

loop_
_symmetry_equiv_pos_as_xyz
'x, y, z'
'-x+1/2, y+1/2, -z+1/2'
'-x, -y, -z'
'x-1/2, -y-1/2, z-1/2'

loop_
_atom_site_aniso_label
_atom_site_aniso_U_11
_atom_site_aniso_U_22
_atom_site_aniso_U_33
_atom_site_aniso_U_23
_atom_site_aniso_U_13
_atom_site_aniso_U_12
Nb1 0.0300(2) 0.0274(2) 0.0274(2) -0.00201(10) 0.00043(14) 0.00003(10)
Cl1 0.0324(5) 0.0658(6) 0.0505(6) 0.0071(4) 0.0002(4) -0.0092(4)
Cl2 0.0295(4) 0.0684(6) 0.0557(6) -0.0002(5) 0.0015(4) -0.0008(4)
Cl3 0.0472(5) 0.0452(5) 0.0423(5) 0.0126(4) 0.0037(4) -0.0001(4)
Cl4 0.0635(6) 0.0512(5) 0.0434(5) 0.0166(4) 0.0040(4) 0.0079(4)
Cl5 0.0966(8) 0.0449(5) 0.0582(6) -0.0216(4) 0.0182(5) 0.0012(5)
N1 0.0374(15) 0.0331(14) 0.0332(14) -0.0075(13) -0.0003(11) 0.0009(11)
C2 0.030(2) 0.040(2) 0.038(2) 0.001(2) 0.0013(14) 0.0016(14)
C3 0.036(2) 0.037(2) 0.037(2) -0.0125(14) 0.0038(14) -0.0010(14)
C4 0.042(2) 0.043(2) 0.033(2) -0.0024(14) -0.002(2) -0.0026(14)
S5 0.0390(5) 0.0307(4) 0.0498(5) -0.0060(3) -0.0037(4) 0.0004(3)
C6 0.043(2) 0.043(2) 0.031(2) -0.0015(13) -0.001(2) -0.0035(14)
C7 0.040(2) 0.036(2) 0.045(2) 0.0036(15) -0.002(2) -0.0003(15)
C8 0.036(2) 0.043(2) 0.046(2) 0.006(2) -0.006(2) 0.004(2)
N9 0.047(2) 0.064(2) 0.095(3) 0.022(2) 0.000(2) -0.008(2)

loop_
_atom_site_label
_atom_site_type_symbol
_atom_site_fract_x
_atom_site_fract_y
_atom_site_fract_z
_atom_site_U_iso_or_equiv
_atom_site_thermal_displace_type
_atom_site_occupancy
_atom_site_calc_flag
_atom_site_refinement_flags
_atom_site_disorder_group
Nb1 Nb 0.73968(3) 0.74242(2) 0.006638(15) 0.0288(2) Uani 1 d . .
Cl1 Cl 0.45064(10) 0.73148(9) -0.00042(5) 0.0504(3) Uani 1 d . .
Cl2 Cl 1.02327(10) 0.79880(10) 0.03008(5) 0.0519(3) Uani 1 d . .
Cl3 Cl 0.69557(10) 0.91499(8) -0.08519(4) 0.0454(2) Uani 1 d . .
Cl4 Cl 0.77273(11) 0.60865(9) 0.11349(5) 0.0533(3) Uani 1 d . .
Cl5 Cl 0.76521(14) 0.56155(9) -0.06966(5) 0.0661(3) Uani 1 d . .
N1 N 0.7253(3) 0.9254(3) 0.08389(14) 0.0353(6) Uani 1 d . .
C2 C 0.7372(4) 1.0145(3) 0.1249(2) 0.0365(7) Uani 1 d . .
C3 C 0.7632(4) 1.1309(3) 0.1785(2) 0.0372(7) Uani 1 d . .
H3A H 0.7899(4) 1.0927(3) 0.2280(2) 0.048(3) Uiso 1 calc R .
H3B H 0.6604(4) 1.1857(3) 0.1748(2) 0.048(3) Uiso 1 calc R .
C4 C 0.9060(4) 1.2260(3) 0.1642(2) 0.0402(8) Uani 1 d . .
H4A H 0.8686(4) 1.2790(3) 0.1193(2) 0.048(3) Uiso 1 calc R .
H4B H 1.0001(4) 1.1676(3) 0.1566(2) 0.048(3) Uiso 1 calc R .
S5 S 0.97700(10) 1.34832(8) 0.23837(5) 0.0412(2) Uani 1 d . .
C6 C 1.1087(4) 1.2366(3) 0.3043(2) 0.0399(8) Uani 1 d . .
H6A H 1.1361(4) 1.2872(3) 0.3505(2) 0.048(3) Uiso 1 calc R .
H6B H 1.0446(4) 1.1536(3) 0.3129(2) 0.048(3) Uiso 1 calc R .
C7 C 1.2709(4) 1.1891(3) 0.2815(2) 0.0412(8) Uani 1 d . .
H7A H 1.3324(4) 1.1303(3) 0.3203(2) 0.048(3) Uiso 1 calc R .
H7B H 1.2439(4) 1.1315(3) 0.2375(2) 0.048(3) Uiso 1 calc R .
C8 C 1.3785(4) 1.3039(4) 0.2671(2) 0.0433(8) Uani 1 d . .
N9 N 1.4634(4) 1.3932(4) 0.2561(2) 0.0701(10) Uani 1 d . .

loop_
_geom_bond_atom_site_label_1
_geom_bond_atom_site_label_2
_geom_bond_distance
_geom_bond_site_symmetry_2
_geom_bond_publ_flag
Nb1 Cl5 2.2490(9) . ?
Nb1 N1 2.259(3) . ?
Nb1 Cl2 2.3148(9) . ?
Nb1 Cl1 2.3152(9) . ?
Nb1 Cl4 2.3178(8) . ?
Nb1 Cl3 2.3347(8) . ?
N1 C2 1.126(4) . ?
C2 C3 1.471(4) . ?
C3 C4 1.522(4) . ?
C4 S5 1.806(3) . ?
S5 C6 1.808(3) . ?
C6 C7 1.511(4) . ?
C7 C8 1.445(5) . ?
C8 N9 1.129(4) . ?
